data_4078903
loop_
_publ_author_name
'Segarra, Candela'
'Mas-Marz\'a, Elena'
'Mata, Jos\'e A.'
'Peris, Eduardo'

_publ_section_title
;
 Rhodium and Iridium Complexes with
 ChelatingC--C&#x2032;-Imidazolylidene--Pyridylidene Ligands: Systematic
 Approach to Normal, Abnormal, and Remote Coordination Modes
;
_journal_issue 14
_journal_name_full Organometallics
_journal_page_first 5169
_journal_paper_doi 10.1021/om3005096
_journal_volume 31
_journal_year 2012
_chemical_formula_moiety 'C14 H17 I2 N5 Rh, I'
_chemical_formula_sum 'C14 H17 I3 N5 Rh'
_chemical_formula_weight 738.94
_chemical_name_systematic
;
 ? 
;
_space_group_crystal_system monoclinic
_space_group_IT_number 14
_space_group_name_Hall '-P 2ybc'
_space_group_name_H-M_alt 'P 1 21/c 1'
_symmetry_space_group_name_Hall '-P 2ybc'
_symmetry_space_group_name_H-M 'P 1 21/c 1'
_atom_sites_solution_hydrogens geom
_atom_sites_solution_primary direct
_atom_sites_solution_secondary difmap
_audit_creation_date 2012-06-04
_audit_creation_method
;
  Olex2 1.1
  (compiled Nov  1 2011 20:42:30, GUI svn.r3906)
;
_cell_angle_alpha 90.00
_cell_angle_beta 100.612(3)
_cell_angle_gamma 90.00
_cell_formula_units_Z 4
_cell_length_a 11.3673(4)
_cell_length_b 24.5851(7)
_cell_length_c 7.6286(3)
_cell_measurement_reflns_used 9020
_cell_measurement_temperature 199.95(10)
_cell_measurement_theta_max 29.3592
_cell_measurement_theta_min 2.7110
_cell_volume 2095.47(13)
_computing_cell_refinement
;
CrysAlisPro, Agilent Technologies,
Version 1.171.35.19 (release 27-10-2011 CrysAlis171 .NET)
(compiled Oct 27 2011,15:02:11)
;
_computing_data_collection
;
CrysAlisPro, Agilent Technologies,
Version 1.171.35.19 (release 27-10-2011 CrysAlis171 .NET)
(compiled Oct 27 2011,15:02:11)
;
_computing_data_reduction
;
CrysAlisPro, Agilent Technologies,
Version 1.171.35.19 (release 27-10-2011 CrysAlis171 .NET)
(compiled Oct 27 2011,15:02:11)
;
_computing_molecular_graphics
;
O. V. Dolomanov, L. J. Bourhis, R. J. Gildea, J. A. K. Howard and H. Puschmann,
OLEX2: a complete structure solution, refinement and analysis program.
J. Appl. Cryst. (2009). 42, 339-341.
;
_computing_publication_material
;
O. V. Dolomanov, L. J. Bourhis, R. J. Gildea, J. A. K. Howard and H. Puschmann,
OLEX2: a complete structure solution, refinement and analysis program.
J. Appl. Cryst. (2009). 42, 339-341.
;
_computing_structure_refinement
;
SHELXL, G.M. Sheldrick, Acta Cryst.
2008). A64, 112-122
;
_computing_structure_solution 'SHELXS-97 (Sheldrick, 1990)'
_diffrn_ambient_temperature 199.95(10)
_diffrn_detector_area_resol_mean 10.4051
_diffrn_measured_fraction_theta_full 0.999
_diffrn_measured_fraction_theta_max 0.898
_diffrn_measurement_details
;
  1 omega  -86.00  -60.00   1.0000   10.0000
omega____ theta____ kappa____ phi______ frames
    -      -11.3597  178.0000    0.0000 26

  2 omega  -19.00   29.00   1.0000   10.0000
omega____ theta____ kappa____ phi______ frames
    -      -11.3597  -99.0000 -180.0000 48

  3 omega  -12.00   58.00   1.0000   10.0000
omega____ theta____ kappa____ phi______ frames
    -       12.0628  -19.0000   90.0000 70

  4 omega   -6.00   36.00   1.0000   10.0000
omega____ theta____ kappa____ phi______ frames
    -       12.0628   38.0000   30.0000 42

  5 omega  -58.00  -25.00   1.0000   10.0000
omega____ theta____ kappa____ phi______ frames
    -       12.0628  -19.0000   90.0000 33

  6 omega  -18.00   86.00   1.0000   10.0000
omega____ theta____ kappa____ phi______ frames
    -       12.0628   57.0000  120.0000 104

  7 omega  -67.00  -15.00   1.0000   10.0000
omega____ theta____ kappa____ phi______ frames
    -       12.0628  -77.0000   30.0000 52

  8 omega   35.00  102.00   1.0000   10.0000
omega____ theta____ kappa____ phi______ frames
    -       12.0628  178.0000   30.0000 67
;
_diffrn_measurement_device_type 'SuperNova, Dual, Cu at zero, Atlas'
_diffrn_measurement_method '\w scans'
_diffrn_orient_matrix_UB_11 0.0092965000
_diffrn_orient_matrix_UB_12 0.0266892000
_diffrn_orient_matrix_UB_13 0.0352382000
_diffrn_orient_matrix_UB_21 -0.0540802000
_diffrn_orient_matrix_UB_22 0.0086211000
_diffrn_orient_matrix_UB_23 -0.0547341000
_diffrn_orient_matrix_UB_31 -0.0318597000
_diffrn_orient_matrix_UB_32 -0.0068339000
_diffrn_orient_matrix_UB_33 0.0686112000
_diffrn_radiation_monochromator mirror
_diffrn_radiation_type 'Mo K\a'
_diffrn_radiation_wavelength 0.7107
_diffrn_reflns_av_R_equivalents 0.0414
_diffrn_reflns_av_unetI/netI 0.0387
_diffrn_reflns_limit_h_max 14
_diffrn_reflns_limit_h_min -15
_diffrn_reflns_limit_k_max 33
_diffrn_reflns_limit_k_min -32
_diffrn_reflns_limit_l_max 10
_diffrn_reflns_limit_l_min -10
_diffrn_reflns_number 24019
_diffrn_reflns_theta_full 25.00
_diffrn_reflns_theta_max 29.42
_diffrn_reflns_theta_min 2.84
_diffrn_source 'SuperNova (Mo) X-ray Source'
_diffrn_source_current n/a
_diffrn_source_voltage n/a
_exptl_absorpt_coefficient_mu 5.240
_exptl_absorpt_correction_T_max 1.00000
_exptl_absorpt_correction_T_min 0.65886
_exptl_absorpt_correction_type multi-scan
_exptl_absorpt_process_details
;
CrysAlisPro, Agilent Technologies,
Version 1.171.35.19 (release 27-10-2011 CrysAlis171 .NET)
(compiled Oct 27 2011,15:02:11)
Empirical absorption correction using spherical harmonics,
 implemented in SCALE3 ABSPACK scaling algorithm.
;
_exptl_crystal_colour 'clear orangish orange'
_exptl_crystal_colour_lustre clear
_exptl_crystal_colour_modifier orangish
_exptl_crystal_colour_primary orange
_exptl_crystal_density_diffrn 2.342
_exptl_crystal_density_method 'not measured'
_exptl_crystal_description prism
_exptl_crystal_F_000 1360
_exptl_crystal_size_max 0.12
_exptl_crystal_size_mid 0.11
_exptl_crystal_size_min 0.09
_refine_diff_density_max 3.466
_refine_diff_density_min -2.300
_refine_diff_density_rms 0.177
_refine_ls_extinction_method none
_refine_ls_goodness_of_fit_ref 1.057
_refine_ls_hydrogen_treatment constr
_refine_ls_matrix_type full
_refine_ls_number_parameters 212
_refine_ls_number_reflns 5217
_refine_ls_number_restraints 0
_refine_ls_restrained_S_all 1.057
_refine_ls_R_factor_all 0.0636
_refine_ls_R_factor_gt 0.0417
_refine_ls_shift/su_max 0.001
_refine_ls_shift/su_mean 0.000
_refine_ls_structure_factor_coef Fsqd
_refine_ls_weighting_details 'calc w=1/[\s^2^(Fo^2^)+(0.0387P)^2^+13.9582P] where P=(Fo^2^+2Fc^2^)/3'
_refine_ls_weighting_scheme calc
_refine_ls_wR_factor_gt 0.0945
_refine_ls_wR_factor_ref 0.1056
_reflns_number_gt 4031
_reflns_number_total 5217
_reflns_threshold_expression >2sigma(I)
_cod_data_source_file om3005096_si_004.cif
_cod_data_source_block str1300
_cod_original_cell_volume 2095.48(12)
_cod_database_code 4078903
_chemical_oxdiff_formula 'C14 H14 N5 I3 Rh'
_reflns_odcompleteness_completeness 99.86
_reflns_odcompleteness_iscentric 1
_reflns_odcompleteness_theta 26.32

loop_
_space_group_symop_id
_space_group_symop_operation_xyz
1 'x, y, z'
2 '-x, y+1/2, -z+1/2'
3 '-x, -y, -z'
4 'x, -y-1/2, z-1/2'

loop_
_atom_site_label
_atom_site_type_symbol
_atom_site_fract_x
_atom_site_fract_y
_atom_site_fract_z
_atom_site_U_iso_or_equiv
_atom_site_adp_type
_atom_site_occupancy
_atom_site_symmetry_multiplicity
_atom_site_calc_flag
_atom_site_refinement_flags
Rh1 Rh 0.80258(4) 0.378380(19) 0.20981(6) 0.02228(12) Uani 1 1 d .
I2 I 0.70567(4) 0.420402(17) 0.47252(5) 0.02844(11) Uani 1 1 d .
I3 I 0.89918(4) 0.340088(18) -0.05602(6) 0.03350(12) Uani 1 1 d .
I17 I 0.31957(6) 0.34112(2) 0.21219(11) 0.0697(2) Uani 1 1 d .
N18 N 0.6991(5) 0.3074(2) 0.1971(7) 0.0281(11) Uani 1 1 d .
N5 N 0.9900(5) 0.4712(2) 0.2674(7) 0.0296(12) Uani 1 1 d .
C11 C 0.6817(5) 0.4184(2) 0.0337(8) 0.0238(12) Uani 1 1 d .
N9 N 0.8234(5) 0.4872(2) 0.0922(7) 0.0266(11) Uani 1 1 d .
C4 C 0.8859(5) 0.4478(3) 0.1985(8) 0.0242(12) Uani 1 1 d .
N13 N 0.5011(5) 0.4322(2) -0.1770(7) 0.0307(12) Uani 1 1 d .
C10 C 0.7115(5) 0.4717(2) -0.0032(8) 0.0245(12) Uani 1 1 d .
C19 C 0.6459(7) 0.2683(3) 0.1790(9) 0.0339(15) Uani 1 1 d .
C15 C 0.5341(6) 0.4837(3) -0.2102(9) 0.0340(15) Uani 1 1 d .
H15 H 0.4822 0.5053 -0.2945 0.041 Uiso 1 1 calc R
C8 C 0.8893(6) 0.5355(2) 0.0969(9) 0.0291(14) Uani 1 1 d .
H8 H 0.8658 0.5685 0.0352 0.035 Uiso 1 1 calc R
C12 C 0.5714(6) 0.4001(3) -0.0547(8) 0.0284(13) Uani 1 1 d .
H12 H 0.5445 0.3649 -0.0299 0.034 Uiso 1 1 calc R
C7 C 0.9929(7) 0.5250(3) 0.2076(9) 0.0350(15) Uani 1 1 d .
H7 H 1.0573 0.5499 0.2399 0.042 Uiso 1 1 calc R
C16 C 0.6397(6) 0.5052(3) -0.1254(8) 0.0325(15) Uani 1 1 d .
H16 H 0.6631 0.5412 -0.1485 0.039 Uiso 1 1 calc R
C6 C 1.0908(6) 0.4438(3) 0.3810(10) 0.0384(16) Uani 1 1 d .
H6A H 1.0666 0.4320 0.4918 0.058 Uiso 1 1 calc R
H6B H 1.1583 0.4691 0.4090 0.058 Uiso 1 1 calc R
H6C H 1.1147 0.4121 0.3180 0.058 Uiso 1 1 calc R
C23 C 1.1056(7) 0.2880(3) 0.6099(11) 0.050(2) Uani 1 1 d .
H23A H 1.1757 0.2851 0.5526 0.074 Uiso 1 1 calc R
H23B H 1.0793 0.2515 0.6374 0.074 Uiso 1 1 calc R
H23C H 1.1266 0.3090 0.7204 0.074 Uiso 1 1 calc R
C14 C 0.3880(7) 0.4098(3) -0.2779(11) 0.048(2) Uani 1 1 d .
H14A H 0.3293 0.4392 -0.3066 0.072 Uiso 1 1 calc R
H14B H 0.3569 0.3823 -0.2056 0.072 Uiso 1 1 calc R
H14C H 0.4028 0.3932 -0.3886 0.072 Uiso 1 1 calc R
C20 C 0.5810(10) 0.2170(3) 0.1558(13) 0.066(3) Uani 1 1 d .
H20A H 0.5373 0.2142 0.0328 0.099 Uiso 1 1 calc R
H20B H 0.5243 0.2155 0.2382 0.099 Uiso 1 1 calc R
H20C H 0.6378 0.1868 0.1808 0.099 Uiso 1 1 calc R
N21 N 0.9358(5) 0.3376(2) 0.3960(7) 0.0292(12) Uani 1 1 d .
C22 C 1.0091(6) 0.3153(3) 0.4899(9) 0.0333(15) Uani 1 1 d .

loop_
_atom_site_aniso_label
_atom_site_aniso_U_11
_atom_site_aniso_U_22
_atom_site_aniso_U_33
_atom_site_aniso_U_23
_atom_site_aniso_U_13
_atom_site_aniso_U_12
Rh1 0.0228(2) 0.0184(2) 0.0244(2) 0.00207(17) 0.00111(18) 0.00131(18)
I2 0.0302(2) 0.0292(2) 0.0254(2) 0.00082(16) 0.00363(16) 0.00274(17)
I3 0.0390(3) 0.0287(2) 0.0342(2) -0.00074(17) 0.01047(19) 0.00641(18)
I17 0.0476(3) 0.0350(3) 0.1193(6) 0.0145(3) -0.0033(3) -0.0038(2)
N18 0.030(3) 0.022(3) 0.031(3) 0.003(2) 0.002(2) 0.003(2)
N5 0.033(3) 0.031(3) 0.026(3) -0.002(2) 0.008(2) -0.006(2)
C11 0.027(3) 0.023(3) 0.023(3) 0.000(2) 0.008(2) 0.008(2)
N9 0.035(3) 0.018(2) 0.028(3) 0.003(2) 0.006(2) 0.001(2)
C4 0.022(3) 0.028(3) 0.023(3) -0.001(2) 0.006(2) 0.001(2)
N13 0.029(3) 0.034(3) 0.026(3) -0.006(2) -0.004(2) 0.010(2)
C10 0.028(3) 0.022(3) 0.024(3) 0.001(2) 0.006(2) 0.007(2)
C19 0.045(4) 0.025(3) 0.030(3) 0.003(3) 0.002(3) -0.001(3)
C15 0.044(4) 0.033(4) 0.025(3) 0.005(3) 0.008(3) 0.016(3)
C8 0.042(4) 0.017(3) 0.031(3) 0.000(2) 0.013(3) -0.006(3)
C12 0.030(3) 0.022(3) 0.031(3) 0.001(2) -0.002(3) 0.003(3)
C7 0.043(4) 0.029(4) 0.035(4) -0.003(3) 0.014(3) -0.010(3)
C16 0.041(4) 0.029(3) 0.027(3) 0.004(3) 0.006(3) 0.015(3)
C6 0.029(4) 0.038(4) 0.043(4) 0.000(3) -0.006(3) -0.005(3)
C23 0.044(4) 0.041(4) 0.056(5) 0.010(4) -0.012(4) 0.016(4)
C14 0.033(4) 0.054(5) 0.048(5) -0.006(4) -0.014(3) 0.011(3)
C20 0.090(7) 0.030(4) 0.068(6) 0.007(4) -0.009(5) -0.028(5)
N21 0.028(3) 0.022(3) 0.037(3) 0.002(2) 0.004(2) 0.002(2)
C22 0.028(3) 0.030(4) 0.039(4) 0.001(3) 0.001(3) 0.003(3)

loop_
_atom_type_symbol
_atom_type_description
_atom_type_scat_dispersion_real
_atom_type_scat_dispersion_imag
_atom_type_scat_source
C C 0.0033 0.0016 'International Tables Vol C Tables 4.2.6.8 and 6.1.1.4'
H H 0.0000 0.0000 'International Tables Vol C Tables 4.2.6.8 and 6.1.1.4'
I I -0.4742 1.8119 'International Tables Vol C Tables 4.2.6.8 and 6.1.1.4'
N N 0.0061 0.0033 'International Tables Vol C Tables 4.2.6.8 and 6.1.1.4'
Rh Rh -1.1178 0.9187 'International Tables Vol C Tables 4.2.6.8 and 6.1.1.4'

loop_
_geom_angle_atom_site_label_1
_geom_angle_atom_site_label_2
_geom_angle_atom_site_label_3
_geom_angle
I3 Rh1 I2 177.99(2)
N18 Rh1 I2 92.93(15)
N18 Rh1 I3 88.69(15)
N18 Rh1 N21 87.9(2)
C11 Rh1 I2 89.23(17)
C11 Rh1 I3 89.48(17)
C11 Rh1 N18 93.9(2)
C11 Rh1 N21 178.1(2)
C4 Rh1 I2 88.02(17)
C4 Rh1 I3 90.23(17)
C4 Rh1 N18 173.4(2)
C4 Rh1 C11 79.6(2)
C4 Rh1 N21 98.6(2)
N21 Rh1 I2 91.30(15)
N21 Rh1 I3 89.95(15)
C19 N18 Rh1 175.0(6)
C4 N5 C7 110.6(6)
C4 N5 C6 125.1(6)
C7 N5 C6 124.3(6)
C10 C11 Rh1 115.9(5)
C12 C11 Rh1 128.2(5)
C12 C11 C10 115.9(6)
C4 N9 C10 115.9(5)
C4 N9 C8 111.5(5)
C10 N9 C8 132.5(5)
N5 C4 Rh1 139.3(5)
N5 C4 N9 104.7(5)
N9 C4 Rh1 116.0(4)
C15 N13 C12 121.3(6)
C15 N13 C14 119.5(6)
C12 N13 C14 119.2(6)
C11 C10 N9 112.5(5)
C16 C10 C11 123.8(6)
C16 C10 N9 123.6(6)
N18 C19 C20 178.1(8)
N13 C15 C16 121.5(6)
C7 C8 N9 104.8(6)
N13 C12 C11 120.8(6)
C8 C7 N5 108.4(6)
C15 C16 C10 116.5(6)
C22 N21 Rh1 177.3(6)
N21 C22 C23 178.3(8)

loop_
_geom_bond_atom_site_label_1
_geom_bond_atom_site_label_2
_geom_bond_distance
Rh1 I2 2.6666(6)
Rh1 I3 2.6504(6)
Rh1 N18 2.096(5)
Rh1 C11 1.995(6)
Rh1 C4 1.962(6)
Rh1 N21 2.127(5)
N18 C19 1.130(8)
N5 C4 1.334(8)
N5 C7 1.402(9)
N5 C6 1.466(9)
C11 C10 1.396(8)
C11 C12 1.384(9)
N9 C4 1.374(8)
N9 C10 1.397(8)
N9 C8 1.402(8)
N13 C15 1.358(9)
N13 C12 1.361(8)
N13 C14 1.477(9)
C10 C16 1.391(8)
C19 C20 1.456(10)
C15 C16 1.361(10)
C8 C7 1.342(10)
C23 C22 1.457(9)
N21 C22 1.135(8)
